data_4132452
loop_
_publ_author_name
'Nguyen, Andy I.'
'Darago, Lucy E.'
'Balcells, David'
'Tilley, T. Don'

_publ_section_title
;
 Influence of a &quot;Dangling&quot; Co(II) Ion Bound to a
 [MnCo<sub>3</sub>O<sub>4</sub>] Oxo Cubane.
;
_journal_issue 29
_journal_name_full 'Journal of the American Chemical Society'
_journal_page_first 9030
_journal_page_last 9033
_journal_paper_doi 10.1021/jacs.8b04065
_journal_volume 140
_journal_year 2018
_chemical_formula_sum 'C29 H37 Cl4 Co4 Mn N4 O19'
_chemical_formula_weight 1178.08
_chemical_name_common ain7165
_space_group_crystal_system triclinic
_space_group_IT_number 2
_space_group_name_Hall '-P 1'
_space_group_name_H-M_alt 'P -1'
_atom_sites_solution_hydrogens geom
_audit_creation_method SHELXL-2013
_cell_angle_alpha 78.224(3)
_cell_angle_beta 85.522(3)
_cell_angle_gamma 77.125(3)
_cell_formula_units_Z 2
_cell_length_a 9.9954(7)
_cell_length_b 11.9031(8)
_cell_length_c 18.5973(11)
_cell_measurement_reflns_used 9245
_cell_measurement_temperature 100(2)
_cell_measurement_theta_max 25.67
_cell_measurement_theta_min 2.24
_cell_volume 2110.4(2)
_computing_cell_refinement 'Bruker SAINT'
_computing_data_collection 'Bruker APEX2'
_computing_data_reduction 'Bruker SAINT'
_computing_molecular_graphics ORTEP
_computing_publication_material WinGX
_computing_structure_refinement 'SHELXL-2013 (Sheldrick, 2013)'
_computing_structure_solution 'SHELXS-97 (Sheldrick 2008)'
_diffrn_ambient_temperature 100(2)
_diffrn_detector_area_resol_mean 8.366
_diffrn_measured_fraction_theta_full 0.984
_diffrn_measured_fraction_theta_max 0.974
_diffrn_measurement_device_type 'Bruker APEX-II CCD'
_diffrn_measurement_method '\f and \w scans'
_diffrn_radiation_type MoK\a
_diffrn_radiation_wavelength 0.71073
_diffrn_reflns_av_R_equivalents 0.1083
_diffrn_reflns_av_unetI/netI 0.0695
_diffrn_reflns_Laue_measured_fraction_full 0.984
_diffrn_reflns_Laue_measured_fraction_max 0.974
_diffrn_reflns_limit_h_max 12
_diffrn_reflns_limit_h_min -12
_diffrn_reflns_limit_k_max 14
_diffrn_reflns_limit_k_min -14
_diffrn_reflns_limit_l_max 22
_diffrn_reflns_limit_l_min -22
_diffrn_reflns_number 27056
_diffrn_reflns_point_group_measured_fraction_full 0.984
_diffrn_reflns_point_group_measured_fraction_max 0.974
_diffrn_reflns_theta_full 25.000
_diffrn_reflns_theta_max 25.697
_diffrn_reflns_theta_min 1.119
_diffrn_source 'fine focused sealed tube'
_exptl_absorpt_coefficient_mu 2.163
_exptl_absorpt_correction_type multi-scan
_exptl_absorpt_process_details SADABS
_exptl_crystal_colour black
_exptl_crystal_density_diffrn 1.854
_exptl_crystal_description plate
_exptl_crystal_F_000 1184
_exptl_crystal_size_max 0.400
_exptl_crystal_size_mid 0.200
_exptl_crystal_size_min 0.200
_refine_diff_density_max 1.113
_refine_diff_density_min -1.738
_refine_diff_density_rms 0.199
_refine_ls_extinction_method none
_refine_ls_goodness_of_fit_ref 1.278
_refine_ls_hydrogen_treatment constr
_refine_ls_matrix_type full
_refine_ls_number_parameters 556
_refine_ls_number_reflns 7832
_refine_ls_number_restraints 0
_refine_ls_restrained_S_all 1.278
_refine_ls_R_factor_all 0.0962
_refine_ls_R_factor_gt 0.0877
_refine_ls_shift/su_max 0.009
_refine_ls_shift/su_mean 0.000
_refine_ls_structure_factor_coef Fsqd
_refine_ls_weighting_details 'w=1/[\s^2^(Fo^2^)+53.9581P] where P=(Fo^2^+2Fc^2^)/3'
_refine_ls_weighting_scheme calc
_refine_ls_wR_factor_gt 0.2187
_refine_ls_wR_factor_ref 0.2222
_reflns_Friedel_coverage 0.000
_reflns_number_gt 6836
_reflns_number_total 7832
_reflns_threshold_expression 'I > 2\s(I)'
_cod_data_source_file ja8b04065_si_001.cif
_cod_data_source_block AIN
_cod_depositor_comments
;

2020-10-02
Z value and formula fixed to values more according to usual
chemical conventions.                 miguel
;
_cod_original_formula_weight 589.04
_cod_original_formula_units_Z 4
_cod_original_formula_sum 'C14.50 H18.50 Cl2 Co2 Mn0.50 N2 O9.50'
_cod_database_code 4132452
_shelx_space_group_comment
;
The symmetry employed for this shelxl refinement is uniquely defined
by the following loop, which should always be used as a source of
symmetry information in preference to the above space-group names.
They are only intended as comments.
;
_shelx_estimated_absorpt_t_min 0.478
_shelx_estimated_absorpt_t_max 0.672
_shelxl_version_number 2013-4

loop_
_space_group_symop_operation_xyz
'x, y, z'
'-x, -y, -z'

loop_
_atom_site_label
_atom_site_type_symbol
_atom_site_fract_x
_atom_site_fract_y
_atom_site_fract_z
_atom_site_U_iso_or_equiv
_atom_site_adp_type
_atom_site_occupancy
_atom_site_site_symmetry_order
_atom_site_calc_flag
_atom_site_refinement_flags_posn
_atom_site_refinement_flags_adp
C1 C 0.1489(10) 0.2327(9) 0.6322(5) 0.015(2) Uani 1 1 d . .
H1 H 0.1998 0.2896 0.6092 0.017 Uiso 1 1 calc R U
C2 C 0.0431(11) 0.2143(10) 0.5953(6) 0.021(2) Uani 1 1 d . .
H2 H 0.0219 0.2576 0.5472 0.025 Uiso 1 1 calc R U
C3 C -0.0320(10) 0.1316(9) 0.6294(6) 0.016(2) Uani 1 1 d . .
H3 H -0.1042 0.1168 0.6048 0.019 Uiso 1 1 calc R U
C4 C 0.0004(10) 0.0716(9) 0.6995(6) 0.017(2) Uani 1 1 d . .
H4 H -0.0506 0.0159 0.7244 0.020 Uiso 1 1 calc R U
C5 C 0.1083(9) 0.0935(9) 0.7334(5) 0.013(2) Uani 1 1 d . .
H5 H 0.1303 0.0516 0.7817 0.016 Uiso 1 1 calc R U
C6 C 0.6295(11) 0.2288(9) 0.9267(6) 0.018(2) Uani 1 1 d . .
H6 H 0.5323 0.2446 0.9331 0.021 Uiso 1 1 calc R U
C7 C 0.7073(11) 0.2643(9) 0.9730(6) 0.020(2) Uani 1 1 d . .
H7 H 0.6637 0.3059 1.0099 0.024 Uiso 1 1 calc R U
C8 C 0.8464(12) 0.2390(10) 0.9650(6) 0.024(2) Uani 1 1 d . .
H8 H 0.9012 0.2593 0.9977 0.029 Uiso 1 1 calc R U
C9 C 0.9065(11) 0.1841(11) 0.9095(6) 0.023(2) Uani 1 1 d . .
H9 H 1.0033 0.1703 0.9012 0.027 Uiso 1 1 calc R U
C10 C 0.8249(10) 0.1486(10) 0.8652(6) 0.018(2) Uani 1 1 d . .
H10 H 0.8672 0.1062 0.8285 0.022 Uiso 1 1 calc R U
C11 C 0.5964(10) 0.4905(9) 0.7855(6) 0.014(2) Uani 1 1 d . .
H11 H 0.4995 0.5141 0.7910 0.017 Uiso 1 1 calc R U
C12 C 0.6799(11) 0.5435(10) 0.8169(5) 0.020(2) Uani 1 1 d . .
H12 H 0.6413 0.6019 0.8450 0.024 Uiso 1 1 calc R U
C13 C 0.8210(11) 0.5103(9) 0.8069(6) 0.021(2) Uani 1 1 d . .
H13 H 0.8803 0.5465 0.8277 0.025 Uiso 1 1 calc R U
C14 C 0.8747(10) 0.4246(10) 0.7668(6) 0.020(2) Uani 1 1 d . .
H14 H 0.9712 0.4003 0.7596 0.025 Uiso 1 1 calc R U
C15 C 0.7865(10) 0.3755(9) 0.7377(5) 0.015(2) Uani 1 1 d . .
H15 H 0.8234 0.3170 0.7093 0.018 Uiso 1 1 calc R U
C16 C 0.2654(10) 0.4602(9) 0.7149(5) 0.013(2) Uani 1 1 d . .
C17 C 0.1642(11) 0.5747(9) 0.7080(6) 0.019(2) Uani 1 1 d . .
H17A H 0.2133 0.6390 0.7000 0.028 Uiso 1 1 calc R U
H17B H 0.1068 0.5760 0.7531 0.028 Uiso 1 1 calc R U
H17C H 0.1060 0.5841 0.6662 0.028 Uiso 1 1 calc R U
C18 C 0.3365(10) 0.0980(9) 0.8988(5) 0.0115(19) Uani 1 1 d . .
C19 C 0.2675(11) 0.0603(11) 0.9715(6) 0.023(2) Uani 1 1 d . .
H19A H 0.3362 0.0336 1.0096 0.034 Uiso 1 1 calc R U
H19B H 0.2229 -0.0040 0.9687 0.034 Uiso 1 1 calc R U
H19C H 0.1984 0.1268 0.9839 0.034 Uiso 1 1 calc R U
C20 C 0.6963(11) -0.1298(9) 0.8528(5) 0.016(2) Uani 1 1 d . .
C21 C 0.8235(13) -0.2213(10) 0.8780(7) 0.026(3) Uani 1 1 d . .
H21A H 0.8862 -0.1848 0.8989 0.039 Uiso 1 1 calc R U
H21B H 0.8693 -0.2539 0.8359 0.039 Uiso 1 1 calc R U
H21C H 0.7974 -0.2843 0.9154 0.039 Uiso 1 1 calc R U
C22 C 0.7305(10) -0.1172(9) 0.6742(6) 0.016(2) Uani 1 1 d . .
C24 C 0.8694(11) -0.1873(11) 0.6543(7) 0.028(3) Uani 1 1 d . .
H24A H 0.9412 -0.1469 0.6618 0.042 Uiso 1 1 calc R U
H24B H 0.8718 -0.1947 0.6027 0.042 Uiso 1 1 calc R U
H24C H 0.8853 -0.2656 0.6857 0.042 Uiso 1 1 calc R U
C25 C 0.3745(9) -0.0135(9) 0.6121(5) 0.012(2) Uani 1 1 d . .
C26 C 0.3059(11) -0.0284(10) 0.5470(6) 0.018(2) Uani 1 1 d . .
H26A H 0.2289 -0.0668 0.5638 0.028 Uiso 1 1 calc R U
H26B H 0.3721 -0.0768 0.5181 0.028 Uiso 1 1 calc R U
H26C H 0.2717 0.0488 0.5165 0.028 Uiso 1 1 calc R U
C27 C 0.6408(10) 0.3130(9) 0.5612(5) 0.014(2) Uani 1 1 d . .
C28 C 0.6869(12) 0.3696(11) 0.4846(6) 0.023(2) Uani 1 1 d . .
H28A H 0.6061 0.4079 0.4553 0.034 Uiso 1 1 calc R U
H28B H 0.7447 0.3090 0.4605 0.034 Uiso 1 1 calc R U
H28C H 0.7395 0.4281 0.4889 0.034 Uiso 1 1 calc R U
C29 C 0.2907(12) 0.3846(10) 0.3999(6) 0.025(2) Uani 1 1 d . .
H29A H 0.2879 0.3579 0.3531 0.030 Uiso 1 1 calc R U
H29B H 0.3464 0.4455 0.3911 0.030 Uiso 1 1 calc R U
C30 C 0.2681(11) 0.4467(11) 0.8990(6) 0.024(2) Uani 1 1 d . .
H30A H 0.3188 0.3846 0.8729 0.028 Uiso 1 1 calc R U
H30B H 0.2606 0.5232 0.8648 0.028 Uiso 1 1 calc R U
N1 N 0.1813(8) 0.1701(7) 0.7012(4) 0.0128(17) Uani 1 1 d . .
N2 N 0.6888(8) 0.1726(8) 0.8731(4) 0.0129(17) Uani 1 1 d . .
N3 N 0.6500(8) 0.4056(7) 0.7470(4) 0.0095(16) Uani 1 1 d . .
N4 N 0.2829(9) -0.2206(8) 0.8314(5) 0.0178(19) Uani 1 1 d . .
O1 O 0.4216(6) 0.2546(6) 0.6612(3) 0.0088(13) Uani 1 1 d . .
O2 O 0.4675(6) 0.0681(5) 0.7505(3) 0.0073(13) Uani 1 1 d . .
O3 O 0.4589(6) 0.2625(6) 0.7930(3) 0.0095(13) Uani 1 1 d . .
O4 O 0.6580(6) 0.1805(6) 0.7190(3) 0.0093(13) Uani 1 1 d . .
O5 O 0.2579(6) 0.1554(6) 0.8465(3) 0.0096(13) Uani 1 1 d . .
O6 O 0.4667(6) 0.0704(6) 0.8956(3) 0.0115(14) Uani 1 1 d . .
O7 O 0.5840(7) -0.1639(6) 0.8558(4) 0.0184(16) Uani 1 1 d . .
O8 O 0.7129(7) -0.0281(6) 0.8275(4) 0.0131(14) Uani 1 1 d . .
O9 O 0.6422(7) -0.1687(6) 0.7078(4) 0.0165(15) Uani 1 1 d . .
O10 O 0.7158(7) -0.0073(6) 0.6553(4) 0.0168(15) Uani 1 1 d . .
O11 O 0.3556(7) -0.0771(6) 0.6740(4) 0.0155(15) Uani 1 1 d . .
O12 O 0.4535(7) 0.0578(6) 0.5999(4) 0.0125(14) Uani 1 1 d . .
O13 O 0.6356(7) 0.2065(6) 0.5715(4) 0.0126(14) Uani 1 1 d . .
O14 O 0.6080(7) 0.3816(6) 0.6059(3) 0.0131(14) Uani 1 1 d . .
O15 O 0.2177(7) 0.3692(6) 0.7403(3) 0.0124(14) Uani 1 1 d . .
O16 O 0.3884(6) 0.4643(6) 0.6941(3) 0.0103(13) Uani 1 1 d . .
O17 O 0.2826(8) -0.1160(6) 0.8364(4) 0.0179(15) Uani 1 1 d . .
O18 O 0.3825(7) -0.2709(6) 0.7963(4) 0.0188(16) Uani 1 1 d . .
O19 O 0.1882(8) -0.2691(7) 0.8595(4) 0.0253(18) Uani 1 1 d . .
Cl1 Cl 0.3676(3) 0.2653(3) 0.46679(16) 0.0315(7) Uani 1 1 d . .
Cl2 Cl 0.1209(3) 0.4459(3) 0.42886(17) 0.0329(7) Uani 1 1 d . .
Cl3 Cl 0.3598(3) 0.4470(3) 0.97631(18) 0.0376(8) Uani 1 1 d . .
Cl4 Cl 0.1020(3) 0.4217(3) 0.92542(18) 0.0414(8) Uani 1 1 d . .
Mn1 Mn 0.55718(14) 0.12152(13) 0.66151(8) 0.0087(3) Uani 1 1 d . .
Co1 Co 0.32824(12) 0.21186(11) 0.74978(7) 0.0077(3) Uani 1 1 d . .
Co2 Co 0.57778(12) 0.11806(11) 0.81167(7) 0.0082(3) Uani 1 1 d . .
Co3 Co 0.53336(12) 0.32816(11) 0.70375(7) 0.0078(3) Uani 1 1 d . .
Co4 Co 0.46358(14) -0.11021(12) 0.76658(7) 0.0132(3) Uani 1 1 d . .

loop_
_atom_site_aniso_label
_atom_site_aniso_U_11
_atom_site_aniso_U_22
_atom_site_aniso_U_33
_atom_site_aniso_U_23
_atom_site_aniso_U_13
_atom_site_aniso_U_12
C1 0.014(5) 0.011(5) 0.020(5) 0.001(4) -0.002(4) -0.008(4)
C2 0.019(5) 0.023(6) 0.019(5) -0.001(4) -0.005(4) -0.002(5)
C3 0.009(5) 0.019(6) 0.024(5) -0.013(4) 0.002(4) -0.005(4)
C4 0.014(5) 0.022(6) 0.022(5) -0.014(4) 0.008(4) -0.015(4)
C5 0.007(4) 0.021(6) 0.014(5) -0.006(4) 0.004(4) -0.007(4)
C6 0.014(5) 0.015(5) 0.024(5) -0.004(4) -0.006(4) 0.001(4)
C7 0.025(6) 0.017(6) 0.022(5) -0.011(4) -0.008(4) -0.003(5)
C8 0.030(6) 0.023(6) 0.022(6) 0.000(5) -0.011(5) -0.014(5)
C9 0.014(5) 0.036(7) 0.025(6) -0.007(5) -0.003(4) -0.016(5)
C10 0.011(5) 0.030(6) 0.017(5) -0.006(4) 0.003(4) -0.010(4)
C11 0.007(4) 0.011(5) 0.024(5) -0.004(4) -0.002(4) 0.002(4)
C12 0.025(6) 0.027(6) 0.011(5) -0.004(4) -0.005(4) -0.009(5)
C13 0.014(5) 0.016(6) 0.035(6) -0.006(5) -0.005(4) -0.007(4)
C14 0.009(5) 0.023(6) 0.034(6) -0.012(5) 0.003(4) -0.009(4)
C15 0.011(5) 0.012(5) 0.018(5) -0.002(4) 0.004(4) 0.000(4)
C16 0.008(5) 0.023(6) 0.010(4) -0.006(4) 0.001(4) -0.009(4)
C17 0.019(5) 0.015(5) 0.024(5) 0.000(4) -0.002(4) -0.009(4)
C18 0.016(5) 0.015(5) 0.008(4) -0.006(4) 0.004(4) -0.009(4)
C19 0.021(6) 0.033(7) 0.012(5) 0.004(4) 0.005(4) -0.014(5)
C20 0.021(5) 0.014(5) 0.014(5) -0.009(4) -0.006(4) 0.000(4)
C21 0.036(7) 0.009(5) 0.031(6) -0.001(4) -0.012(5) 0.001(5)
C22 0.016(5) 0.011(5) 0.019(5) -0.006(4) 0.000(4) 0.001(4)
C24 0.015(5) 0.023(6) 0.044(7) -0.010(5) 0.001(5) 0.002(5)
C25 0.008(4) 0.020(5) 0.011(4) -0.008(4) 0.002(4) -0.005(4)
C26 0.017(5) 0.021(6) 0.022(5) -0.013(4) -0.003(4) -0.005(4)
C27 0.009(5) 0.019(6) 0.016(5) 0.000(4) -0.004(4) -0.007(4)
C28 0.025(6) 0.032(7) 0.012(5) -0.001(4) 0.008(4) -0.012(5)
C29 0.026(6) 0.025(6) 0.022(6) -0.001(5) -0.006(5) -0.004(5)
C30 0.022(6) 0.031(7) 0.021(5) -0.006(5) -0.001(4) -0.010(5)
N1 0.013(4) 0.014(4) 0.013(4) -0.004(3) -0.003(3) -0.004(3)
N2 0.010(4) 0.021(5) 0.009(4) -0.003(3) -0.003(3) -0.004(3)
N3 0.010(4) 0.007(4) 0.013(4) -0.002(3) 0.001(3) -0.006(3)
N4 0.015(4) 0.021(5) 0.018(4) -0.003(4) 0.000(4) -0.009(4)
O1 0.006(3) 0.010(3) 0.012(3) -0.005(3) 0.001(2) -0.004(3)
O2 0.012(3) 0.001(3) 0.009(3) -0.002(2) 0.003(2) -0.002(2)
O3 0.009(3) 0.011(3) 0.010(3) -0.003(3) 0.004(2) -0.005(3)
O4 0.011(3) 0.013(4) 0.006(3) -0.006(3) 0.003(2) -0.004(3)
O5 0.010(3) 0.014(3) 0.007(3) -0.003(3) 0.004(2) -0.009(3)
O6 0.008(3) 0.013(4) 0.012(3) -0.002(3) 0.000(3) -0.001(3)
O7 0.017(4) 0.015(4) 0.025(4) -0.001(3) -0.004(3) -0.010(3)
O8 0.014(3) 0.008(4) 0.017(3) -0.004(3) -0.004(3) 0.002(3)
O9 0.016(4) 0.007(3) 0.026(4) -0.005(3) -0.002(3) -0.001(3)
O10 0.013(3) 0.018(4) 0.021(4) -0.014(3) 0.002(3) 0.001(3)
O11 0.016(4) 0.017(4) 0.018(4) -0.001(3) -0.004(3) -0.013(3)
O12 0.013(3) 0.011(4) 0.015(3) -0.006(3) 0.001(3) -0.003(3)
O13 0.012(3) 0.016(4) 0.013(3) -0.006(3) 0.004(3) -0.008(3)
O14 0.011(3) 0.022(4) 0.009(3) -0.007(3) 0.004(3) -0.007(3)
O15 0.011(3) 0.018(4) 0.009(3) -0.005(3) 0.002(3) -0.003(3)
O16 0.010(3) 0.010(3) 0.011(3) -0.003(3) -0.003(3) -0.001(3)
O17 0.027(4) 0.008(4) 0.021(4) -0.003(3) -0.001(3) -0.008(3)
O18 0.018(4) 0.011(4) 0.028(4) -0.010(3) 0.000(3) 0.001(3)
O19 0.027(4) 0.018(4) 0.034(4) -0.006(3) 0.010(4) -0.016(3)
Cl1 0.0299(15) 0.0344(17) 0.0280(15) 0.0016(12) -0.0053(12) -0.0079(13)
Cl2 0.0336(16) 0.0279(16) 0.0379(17) -0.0062(13) -0.0037(13) -0.0074(13)
Cl3 0.0325(16) 0.050(2) 0.0375(17) -0.0245(15) -0.0121(13) -0.0048(15)
Cl4 0.0266(16) 0.062(2) 0.0373(17) -0.0036(16) -0.0045(13) -0.0173(16)
Mn1 0.0066(7) 0.0103(7) 0.0117(7) -0.0045(5) 0.0010(5) -0.0053(6)
Co1 0.0056(6) 0.0100(7) 0.0090(6) -0.0028(5) 0.0002(5) -0.0038(5)
Co2 0.0065(6) 0.0098(7) 0.0101(6) -0.0032(5) -0.0009(5) -0.0043(5)
Co3 0.0059(6) 0.0102(7) 0.0095(6) -0.0037(5) 0.0002(5) -0.0045(5)
Co4 0.0132(7) 0.0125(7) 0.0159(7) -0.0035(5) -0.0004(5) -0.0063(5)

loop_
_atom_type_symbol
_atom_type_description
_atom_type_scat_dispersion_real
_atom_type_scat_dispersion_imag
_atom_type_scat_source
C C 0.0033 0.0016 'International Tables Vol C Tables 4.2.6.8 and 6.1.1.4'
H H 0.0000 0.0000 'International Tables Vol C Tables 4.2.6.8 and 6.1.1.4'
N N 0.0061 0.0033 'International Tables Vol C Tables 4.2.6.8 and 6.1.1.4'
O O 0.0106 0.0060 'International Tables Vol C Tables 4.2.6.8 and 6.1.1.4'
Cl Cl 0.1484 0.1585 'International Tables Vol C Tables 4.2.6.8 and 6.1.1.4'
Mn Mn 0.3368 0.7283 'International Tables Vol C Tables 4.2.6.8 and 6.1.1.4'
Co Co 0.3494 0.9721 'International Tables Vol C Tables 4.2.6.8 and 6.1.1.4'

loop_
_geom_angle_atom_site_label_1
_geom_angle_atom_site_label_2
_geom_angle_atom_site_label_3
_geom_angle
N1 C1 C2 121.0(9)
N1 C1 H1 119.5
C2 C1 H1 119.5
C1 C2 C3 119.3(10)
C1 C2 H2 120.4
C3 C2 H2 120.4
C4 C3 C2 118.7(9)
C4 C3 H3 120.6
C2 C3 H3 120.6
C3 C4 C5 119.3(9)
C3 C4 H4 120.4
C5 C4 H4 120.4
N1 C5 C4 122.4(9)
N1 C5 H5 118.8
C4 C5 H5 118.8
N2 C6 C7 121.3(10)
N2 C6 H6 119.4
C7 C6 H6 119.4
C8 C7 C6 119.3(10)
C8 C7 H7 120.4
C6 C7 H7 120.4
C7 C8 C9 119.4(10)
C7 C8 H8 120.3
C9 C8 H8 120.3
C8 C9 C10 119.2(10)
C8 C9 H9 120.4
C10 C9 H9 120.4
N2 C10 C9 121.5(10)
N2 C10 H10 119.2
C9 C10 H10 119.2
N3 C11 C12 121.0(9)
N3 C11 H11 119.5
C12 C11 H11 119.5
C11 C12 C13 119.0(10)
C11 C12 H12 120.5
C13 C12 H12 120.5
C14 C13 C12 119.5(10)
C14 C13 H13 120.2
C12 C13 H13 120.2
C15 C14 C13 118.4(10)
C15 C14 H14 120.8
C13 C14 H14 120.8
N3 C15 C14 123.1(9)
N3 C15 H15 118.5
C14 C15 H15 118.5
O16 C16 O15 127.3(10)
O16 C16 C17 116.8(9)
O15 C16 C17 115.9(8)
C16 C17 H17A 109.5
C16 C17 H17B 109.5
H17A C17 H17B 109.5
C16 C17 H17C 109.5
H17A C17 H17C 109.5
H17B C17 H17C 109.5
O6 C18 O5 126.8(8)
O6 C18 C19 116.6(9)
O5 C18 C19 116.6(9)
C18 C19 H19A 109.5
C18 C19 H19B 109.5
H19A C19 H19B 109.5
C18 C19 H19C 109.5
H19A C19 H19C 109.5
H19B C19 H19C 109.5
O8 C20 O7 125.8(9)
O8 C20 C21 116.6(9)
O7 C20 C21 117.5(9)
C20 C21 H21A 109.5
C20 C21 H21B 109.5
H21A C21 H21B 109.5
C20 C21 H21C 109.5
H21A C21 H21C 109.5
H21B C21 H21C 109.5
O9 C22 O10 125.1(9)
O9 C22 C24 119.9(9)
O10 C22 C24 115.0(9)
C22 C24 H24A 109.5
C22 C24 H24B 109.5
H24A C24 H24B 109.5
C22 C24 H24C 109.5
H24A C24 H24C 109.5
H24B C24 H24C 109.5
O12 C25 O11 124.8(8)
O12 C25 C26 116.6(9)
O11 C25 C26 118.5(9)
C25 C26 H26A 109.5
C25 C26 H26B 109.5
H26A C26 H26B 109.5
C25 C26 H26C 109.5
H26A C26 H26C 109.5
H26B C26 H26C 109.5
O13 C27 O14 127.8(9)
O13 C27 C28 117.3(9)
O14 C27 C28 114.8(9)
C27 C28 H28A 109.5
C27 C28 H28B 109.5
H28A C28 H28B 109.5
C27 C28 H28C 109.5
H28A C28 H28C 109.5
H28B C28 H28C 109.5
Cl1 C29 Cl2 110.8(6)
Cl1 C29 H29A 109.5
Cl2 C29 H29A 109.5
Cl1 C29 H29B 109.5
Cl2 C29 H29B 109.5
H29A C29 H29B 108.1
Cl3 C30 Cl4 111.0(6)
Cl3 C30 H30A 109.4
Cl4 C30 H30A 109.4
Cl3 C30 H30B 109.4
Cl4 C30 H30B 109.4
H30A C30 H30B 108.0
C5 N1 C1 119.2(8)
C5 N1 Co1 123.8(7)
C1 N1 Co1 116.7(6)
C10 N2 C6 119.1(8)
C10 N2 Co2 120.4(7)
C6 N2 Co2 120.4(7)
C15 N3 C11 119.0(8)
C15 N3 Co3 119.6(7)
C11 N3 Co3 121.4(6)
O19 N4 O18 122.6(9)
O19 N4 O17 121.1(9)
O18 N4 O17 116.3(8)
Mn1 O1 Co1 100.6(3)
Mn1 O1 Co3 92.8(3)
Co1 O1 Co3 93.2(3)
Mn1 O2 Co2 95.7(3)
Mn1 O2 Co1 96.2(3)
Co2 O2 Co1 90.4(3)
Mn1 O2 Co4 112.8(3)
Co2 O2 Co4 118.9(3)
Co1 O2 Co4 134.6(3)
Co2 O3 Co1 95.5(3)
Co2 O3 Co3 100.3(3)
Co1 O3 Co3 94.0(3)
Mn1 O4 Co3 91.5(3)
Mn1 O4 Co2 96.0(3)
Co3 O4 Co2 96.2(3)
C18 O5 Co1 122.4(6)
C18 O6 Co2 124.4(6)
C20 O7 Co4 118.5(6)
C20 O8 Co2 129.2(7)
C22 O9 Co4 132.0(6)
C22 O10 Mn1 131.8(7)
C25 O11 Co4 129.2(6)
C25 O12 Mn1 135.0(6)
C27 O13 Mn1 124.0(6)
C27 O14 Co3 120.6(6)
C16 O15 Co1 122.9(6)
C16 O16 Co3 122.7(7)
N4 O17 Co4 93.0(5)
N4 O18 Co4 91.4(5)
O1 Mn1 O4 88.1(3)
O1 Mn1 O2 82.8(3)
O4 Mn1 O2 85.2(3)
O1 Mn1 O10 172.9(3)
O4 Mn1 O10 88.8(3)
O2 Mn1 O10 103.3(3)
O1 Mn1 O12 92.8(3)
O4 Mn1 O12 179.0(3)
O2 Mn1 O12 95.4(3)
O10 Mn1 O12 90.3(3)
O1 Mn1 O13 87.5(3)
O4 Mn1 O13 90.4(3)
O2 Mn1 O13 169.5(3)
O10 Mn1 O13 86.1(3)
O12 Mn1 O13 89.1(3)
O1 Mn1 Co3 44.01(19)
O4 Mn1 Co3 44.9(2)
O2 Mn1 Co3 88.46(19)
O10 Mn1 Co3 131.6(2)
O12 Mn1 Co3 135.9(2)
O13 Mn1 Co3 81.7(2)
O1 Mn1 Co2 86.3(2)
O4 Mn1 Co2 42.90(19)
O2 Mn1 Co2 42.44(19)
O10 Mn1 Co2 95.7(2)
O12 Mn1 Co2 137.7(2)
O13 Mn1 Co2 132.99(19)
Co3 Mn1 Co2 62.24(5)
O1 Mn1 Co1 40.0(2)
O4 Mn1 Co1 84.6(2)
O2 Mn1 Co1 42.82(19)
O10 Mn1 Co1 145.8(2)
O12 Mn1 Co1 96.4(2)
O13 Mn1 Co1 127.3(2)
Co3 Mn1 Co1 58.58(4)
Co2 Mn1 Co1 57.79(4)
O3 Co1 O1 85.9(3)
O3 Co1 O5 88.7(3)
O1 Co1 O5 171.6(3)
O3 Co1 O15 87.8(3)
O1 Co1 O15 90.7(3)
O5 Co1 O15 95.6(3)
O3 Co1 O2 85.3(3)
O1 Co1 O2 80.4(3)
O5 Co1 O2 92.7(3)
O15 Co1 O2 169.0(3)
O3 Co1 N1 175.7(3)
O1 Co1 N1 93.2(3)
O5 Co1 N1 92.6(3)
O15 Co1 N1 88.0(3)
O2 Co1 N1 98.7(3)
O3 Co1 Co3 43.12(19)
O1 Co1 Co3 43.48(19)
O5 Co1 Co3 131.74(19)
O15 Co1 Co3 82.8(2)
O2 Co1 Co3 86.39(18)
N1 Co1 Co3 135.2(2)
O3 Co1 Co2 42.1(2)
O1 Co1 Co2 88.1(2)
O5 Co1 Co2 83.6(2)
O15 Co1 Co2 129.9(2)
O2 Co1 Co2 44.14(18)
N1 Co1 Co2 142.1(3)
Co3 Co1 Co2 62.89(5)
O3 Co1 Mn1 83.31(19)
O1 Co1 Mn1 39.4(2)
O5 Co1 Mn1 133.4(2)
O15 Co1 Mn1 129.6(2)
O2 Co1 Mn1 41.02(18)
N1 Co1 Mn1 98.7(2)
Co3 Co1 Mn1 57.71(4)
Co2 Co1 Mn1 60.32(4)
O3 Co2 O2 86.8(3)
O3 Co2 O6 90.0(3)
O2 Co2 O6 90.3(3)
O3 Co2 O4 81.6(3)
O2 Co2 O4 82.8(3)
O6 Co2 O4 169.4(3)
O3 Co2 O8 175.8(3)
O2 Co2 O8 95.0(3)
O6 Co2 O8 93.8(3)
O4 Co2 O8 94.8(3)
O3 Co2 N2 92.0(3)
O2 Co2 N2 178.7(3)
O6 Co2 N2 90.1(3)
O4 Co2 N2 96.6(3)
O8 Co2 N2 86.2(3)
O3 Co2 Co1 42.4(2)
O2 Co2 Co1 45.45(19)
O6 Co2 Co1 82.7(2)
O4 Co2 Co1 86.8(2)
O8 Co2 Co1 140.0(2)
N2 Co2 Co1 133.5(3)
O3 Co2 Mn1 84.7(2)
O2 Co2 Mn1 41.83(18)
O6 Co2 Mn1 132.0(2)
O4 Co2 Mn1 41.06(19)
O8 Co2 Mn1 94.1(2)
N2 Co2 Mn1 137.6(2)
Co1 Co2 Mn1 61.90(5)
O3 Co2 Co3 40.06(19)
O2 Co2 Co3 83.58(19)
O6 Co2 Co3 129.8(2)
O4 Co2 Co3 41.6(2)
O8 Co2 Co3 136.3(2)
N2 Co2 Co3 95.2(3)
Co1 Co2 Co3 58.19(4)
Mn1 Co2 Co3 56.81(4)
O3 Co3 O1 85.5(3)
O3 Co3 O4 81.9(3)
O1 Co3 O4 86.0(3)
O3 Co3 O16 91.7(3)
O1 Co3 O16 88.5(3)
O4 Co3 O16 171.8(3)
O3 Co3 N3 95.1(3)
O1 Co3 N3 179.4(3)
O4 Co3 N3 94.2(3)
O16 Co3 N3 91.4(3)
O3 Co3 O14 173.4(3)
O1 Co3 O14 88.7(3)
O4 Co3 O14 94.5(3)
O16 Co3 O14 91.4(3)
N3 Co3 O14 90.7(3)
O3 Co3 Mn1 88.0(2)
O1 Co3 Mn1 43.2(2)
O4 Co3 Mn1 43.61(19)
O16 Co3 Mn1 131.5(2)
N3 Co3 Mn1 136.9(2)
O14 Co3 Mn1 85.6(2)
O3 Co3 Co1 42.9(2)
O1 Co3 Co1 43.32(19)
O4 Co3 Co1 87.9(2)
O16 Co3 Co1 84.0(2)
N3 Co3 Co1 137.3(2)
O14 Co3 Co1 131.8(2)
Mn1 Co3 Co1 63.72(5)
O3 Co3 Co2 39.7(2)
O1 Co3 Co2 84.8(2)
O4 Co3 Co2 42.25(19)
O16 Co3 Co2 131.2(2)
N3 Co3 Co2 95.8(2)
O14 Co3 Co2 136.6(2)
Mn1 Co3 Co2 60.95(5)
Co1 Co3 Co2 58.92(4)
O11 Co4 O7 172.5(3)
O11 Co4 O9 89.8(3)
O7 Co4 O9 84.9(3)
O11 Co4 O2 89.3(3)
O7 Co4 O2 96.8(3)
O9 Co4 O2 99.5(3)
O11 Co4 O17 92.5(3)
O7 Co4 O17 90.6(3)
O9 Co4 O17 159.5(3)
O2 Co4 O17 100.9(3)
O11 Co4 O18 85.6(3)
O7 Co4 O18 90.1(3)
O9 Co4 O18 100.9(3)
O2 Co4 O18 159.0(3)
O17 Co4 O18 59.0(3)

loop_
_geom_bond_atom_site_label_1
_geom_bond_atom_site_label_2
_geom_bond_distance
C1 N1 1.370(13)
C1 C2 1.383(14)
C1 H1 0.9500
C2 C3 1.390(15)
C2 H2 0.9500
C3 C4 1.377(15)
C3 H3 0.9500
C4 C5 1.389(13)
C4 H4 0.9500
C5 N1 1.314(13)
C5 H5 0.9500
C6 N2 1.340(13)
C6 C7 1.388(14)
C6 H6 0.9500
C7 C8 1.358(16)
C7 H7 0.9500
C8 C9 1.362(16)
C8 H8 0.9500
C9 C10 1.386(14)
C9 H9 0.9500
C10 N2 1.330(13)
C10 H10 0.9500
C11 N3 1.346(12)
C11 C12 1.377(14)
C11 H11 0.9500
C12 C13 1.387(15)
C12 H12 0.9500
C13 C14 1.375(15)
C13 H13 0.9500
C14 C15 1.359(14)
C14 H14 0.9500
C15 N3 1.338(12)
C15 H15 0.9500
C16 O16 1.268(11)
C16 O15 1.269(12)
C16 C17 1.494(15)
C17 H17A 0.9800
C17 H17B 0.9800
C17 H17C 0.9800
C18 O6 1.269(12)
C18 O5 1.279(12)
C18 C19 1.501(13)
C19 H19A 0.9800
C19 H19B 0.9800
C19 H19C 0.9800
C20 O8 1.249(13)
C20 O7 1.270(13)
C20 C21 1.513(15)
C21 H21A 0.9800
C21 H21B 0.9800
C21 H21C 0.9800
C22 O9 1.243(12)
C22 O10 1.261(13)
C22 C24 1.513(14)
C24 H24A 0.9800
C24 H24B 0.9800
C24 H24C 0.9800
C25 O12 1.260(12)
C25 O11 1.269(12)
C25 C26 1.495(13)
C26 H26A 0.9800
C26 H26B 0.9800
C26 H26C 0.9800
C27 O13 1.255(12)
C27 O14 1.258(12)
C27 C28 1.529(13)
C28 H28A 0.9800
C28 H28B 0.9800
C28 H28C 0.9800
C29 Cl1 1.760(12)
C29 Cl2 1.780(12)
C29 H29A 0.9900
C29 H29B 0.9900
C30 Cl3 1.765(11)
C30 Cl4 1.766(11)
C30 H30A 0.9900
C30 H30B 0.9900
N1 Co1 1.984(8)
N2 Co2 1.943(8)
N3 Co3 1.946(8)
N4 O19 1.244(11)
N4 O18 1.251(11)
N4 O17 1.266(11)
O1 Mn1 1.840(6)
O1 Co1 1.864(6)
O1 Co3 1.870(6)
O2 Mn1 1.882(6)
O2 Co2 1.904(6)
O2 Co1 1.949(6)
O2 Co4 2.091(6)
O3 Co2 1.843(7)
O3 Co1 1.851(6)
O3 Co3 1.859(6)
O4 Mn1 1.854(6)
O4 Co3 1.897(7)
O4 Co2 1.922(6)
O5 Co1 1.924(6)
O6 Co2 1.909(6)
O7 Co4 2.036(7)
O8 Co2 1.935(7)
O9 Co4 2.079(7)
O10 Mn1 1.960(7)
O11 Co4 2.026(7)
O12 Mn1 1.962(7)
O13 Mn1 1.974(7)
O14 Co3 1.949(6)
O15 Co1 1.932(7)
O16 Co3 1.906(7)
O17 Co4 2.149(7)
O18 Co4 2.193(7)
Mn1 Co3 2.6874(18)
Mn1 Co2 2.8074(18)
Mn1 Co1 2.8505(18)
Co1 Co3 2.7129(17)
Co1 Co2 2.7341(17)
Co2 Co3 2.8417(18)
